data_7038429
loop_
_publ_author_name
'Wambach, T. C.'
'Lenczyk, C.'
'Patrick, B. O.'
'Fryzuk, M. D.'

_publ_section_title
;
 Synthesis and coordination chemistry of tridentate (PNN) amine enamido
 phosphine ligands with ruthenium.
;
_journal_issue 13
_journal_name_full 'Dalton transactions (Cambridge, England : 2003)'
_journal_page_first 5583
_journal_page_last 5589
_journal_paper_doi 10.1039/c6dt00214e
_journal_volume 45
_journal_year 2016
_chemical_formula_moiety 'C20 H38 N2 O P Ru'
_chemical_formula_sum 'C20 H38 N2 O P Ru'
_chemical_formula_weight 454.56
_chemical_name_systematic
;
 ?
;
_space_group_crystal_system monoclinic
_space_group_IT_number 11
_space_group_name_Hall '-P 2yb'
_space_group_name_H-M_alt 'P 1 21/m 1'
_symmetry_space_group_name_Hall '-P 2yb'
_symmetry_space_group_name_H-M 'P 1 21/m 1'
_atom_sites_solution_hydrogens mixed
_audit_block_doi 10.5517/cc1khdbs
_audit_creation_date 2014-10-06
_audit_creation_method
;
Olex2 1.2
(compiled 2014.09.19 svn.r3010 for OlexSys, GUI svn.r4874)
;
_audit_update_record
;
2015-12-29 deposited with the CCDC.
2016-02-16 downloaded from the CCDC.
;
_cell_angle_alpha 90
_cell_angle_beta 111.025(2)
_cell_angle_gamma 90
_cell_formula_units_Z 2
_cell_length_a 9.6117(8)
_cell_length_b 11.6787(10)
_cell_length_c 10.5243(10)
_cell_measurement_reflns_used 8834
_cell_measurement_temperature 100
_cell_measurement_theta_max 30.066
_cell_measurement_theta_min 2.711
_cell_volume 1102.72(17)
_computing_molecular_graphics 'Olex2 (Dolomanov et al., 2009)'
_computing_publication_material 'Olex2 (Dolomanov et al., 2009)'
_computing_structure_refinement 'ShelXL (Sheldrick, 2008)'
_diffrn_ambient_temperature 100
_diffrn_measured_fraction_theta_full 1.000
_diffrn_measured_fraction_theta_max 0.999
_diffrn_measurement_device_type 'Bruker APEX-II CCD'
_diffrn_measurement_method '\f and \w scans'
_diffrn_radiation_type MoK\a
_diffrn_radiation_wavelength 0.71073
_diffrn_reflns_av_R_equivalents 0.0293
_diffrn_reflns_av_unetI/netI 0.0258
_diffrn_reflns_Laue_measured_fraction_full 1.000
_diffrn_reflns_Laue_measured_fraction_max 0.999
_diffrn_reflns_limit_h_max 12
_diffrn_reflns_limit_h_min -12
_diffrn_reflns_limit_k_max 15
_diffrn_reflns_limit_k_min -15
_diffrn_reflns_limit_l_max 13
_diffrn_reflns_limit_l_min -13
_diffrn_reflns_number 11859
_diffrn_reflns_point_group_measured_fraction_full 1.000
_diffrn_reflns_point_group_measured_fraction_max 0.999
_diffrn_reflns_theta_full 26.000
_diffrn_reflns_theta_max 27.924
_diffrn_reflns_theta_min 2.073
_diffrn_standards_number 0
_exptl_absorpt_coefficient_mu 0.794
_exptl_absorpt_correction_T_max 0.7460
_exptl_absorpt_correction_T_min 0.6650
_exptl_absorpt_correction_type multi-scan
_exptl_absorpt_process_details
;
SADABS-2012/1 (Bruker,2012) was used for absorption correction.
wR2(int) was 0.0569 before and 0.0406 after correction.
The Ratio of minimum to maximum transmission is 0.8914.
The \l/2 correction factor is 0.0015.
;
_exptl_crystal_colour 'clear red'
_exptl_crystal_colour_lustre clear
_exptl_crystal_colour_primary red
_exptl_crystal_density_diffrn 1.369
_exptl_crystal_description rectangular
_exptl_crystal_F_000 478
_exptl_crystal_size_max 0.3
_exptl_crystal_size_mid 0.15
_exptl_crystal_size_min 0.12
_refine_diff_density_max 0.400
_refine_diff_density_min -0.424
_refine_diff_density_rms 0.067
_refine_ls_extinction_method none
_refine_ls_goodness_of_fit_ref 1.048
_refine_ls_hydrogen_treatment mixed
_refine_ls_matrix_type full
_refine_ls_number_parameters 185
_refine_ls_number_reflns 2769
_refine_ls_number_restraints 212
_refine_ls_restrained_S_all 1.027
_refine_ls_R_factor_all 0.0298
_refine_ls_R_factor_gt 0.0244
_refine_ls_shift/su_max 0.001
_refine_ls_shift/su_mean 0.000
_refine_ls_structure_factor_coef Fsqd
_refine_ls_weighting_details
;
 w=1/[\s^2^(Fo^2^)+(0.0257P)^2^+0.7398P]
 where P=(Fo^2^+2Fc^2^)/3
;
_refine_ls_weighting_scheme calc
_refine_ls_wR_factor_gt 0.0560
_refine_ls_wR_factor_ref 0.0586
_reflns_Friedel_coverage 0.000
_reflns_number_gt 2486
_reflns_number_total 2769
_reflns_threshold_expression 'I > 2\s(I)'
_cod_data_source_file c6dt00214e2.cif
_cod_data_source_block mf997
_cod_depositor_comments 'Adding full bibliography for 7038429.cif.'
_cod_database_code 7038429
_shelxl_version_number 2012-9
_shelx_space_group_comment
;
The symmetry employed for this shelxl refinement is uniquely defined
by the following loop, which should always be used as a source of
symmetry information in preference to the above space-group names.
They are only intended as comments.
;
_olex2_refinement_description
;
1. Fixed Uiso
 At 1.2 times of:
  All C(H) groups, All C(H,H) groups
 At 1.5 times of:
  All C(H,H,H) groups
2. Restrained distances
 C12-C13
 1.54 with sigma of 0.01
 C14-C15
 1.54 with sigma of 0.01
3. Uiso/Uaniso restraints and constraints
Uanis(C13) = Uanis(C15)
Uanis(C11B) = Uanis(C11)
Uanis(C9B) = Uanis(C11B)
Uanis(C10B) = Uanis(C9B)
4. Rigid body (RIGU) restrains
 All non-hydrogen atoms
 with sigma for 1-2 distances of 0.004 and sigma for 1-3 distances of 0.004
5. Others
 Sof(C9)=Sof(H9A)=Sof(H9B)=Sof(H9C)=Sof(C10)=Sof(H10D)=Sof(H10E)=Sof(H10F)=
 Sof(C11)=Sof(H11D)=Sof(H11E)=Sof(H11F)=1-FVAR(1)
 Sof(C9B)=Sof(H9BA)=Sof(H9BB)=Sof(H9BC)=Sof(C10B)=Sof(H10A)=Sof(H10B)=
 Sof(H10C)=Sof(C11B)=Sof(H11A)=Sof(H11B)=Sof(H11C)=FVAR(1)
 Fixed Sof: C5(0.5) H5A(0.5) H5B(0.5) C4(0.5) H4A(0.5) H4B(0.5) N1(0.5)
 C6(0.5) H6A(0.5) H6B(0.5) C7(0.5) H7A(0.5) H7B(0.5) C12(0.5) H12A(0.5)
 H12B(0.5) C13(0.5) H13A(0.5) H13B(0.5) H13C(0.5) C14(0.5) H14(0.5) C15(0.5)
 H15A(0.5) H15B(0.5) H15C(0.5) C3(0.5) H3A(0.5) H3B(0.5) H50(0.5)
6.a Secondary CH2 refined with riding coordinates:
 C5(H5A,H5B), C4(H4A,H4B), C6(H6A,H6B), C7(H7A,H7B), C12(H12A,H12B), C3(H3A,H3B)
6.b Aromatic/amide H refined with riding coordinates:
 C14(H14)
6.c Idealised Me refined as rotating group:
 C9B(H9BA,H9BB,H9BC), C10B(H10A,H10B,H10C), C11B(H11A,H11B,H11C), C9(H9A,H9B,
 H9C), C10(H10D,H10E,H10F), C11(H11D,H11E,H11F), C13(H13A,H13B,H13C), C15(H15A,
 H15B,H15C)
;
_olex2_submission_original_sample_id {[NNP]PBut}RuH(CO)
_olex2_submission_special_instructions 'No special instructions were received'

loop_
_space_group_symop_operation_xyz
'x, y, z'
'-x, y+1/2, -z'
'-x, -y, -z'
'x, -y-1/2, z'

loop_
_atom_site_label
_atom_site_type_symbol
_atom_site_fract_x
_atom_site_fract_y
_atom_site_fract_z
_atom_site_U_iso_or_equiv
_atom_site_adp_type
_atom_site_occupancy
_atom_site_site_symmetry_order
_atom_site_calc_flag
_atom_site_refinement_flags_posn
_atom_site_refinement_flags_adp
_atom_site_refinement_flags_occupancy
_atom_site_disorder_assembly
_atom_site_disorder_group
Ru01 Ru 0.20668(2) 0.2500 0.51566(2) 0.01661(7) Uani 1 2 d S T P . .
P1 P 0.40306(6) 0.2500 0.71919(6) 0.01403(13) Uani 1 2 d S T P A .
O1 O 0.3979(2) 0.2500 0.3435(2) 0.0405(6) Uani 1 2 d S T P . .
N2 N -0.0252(2) 0.2500 0.3621(2) 0.0266(5) Uani 1 2 d S T P A .
C1 C 0.1558(3) 0.2500 0.7763(3) 0.0205(5) Uani 1 2 d S T P . .
C2 C 0.3065(3) 0.2500 0.8369(3) 0.0227(5) Uani 1 2 d S T P A .
C5 C 0.0809(4) 0.2625(15) 0.8799(3) 0.021(2) Uani 0.5 1 d . . . A -1
H5A H 0.0208 0.3315 0.8632 0.025 Uiso 0.5 1 calc R . . A -1
H5B H 0.0178 0.1971 0.8771 0.025 Uiso 0.5 1 calc R . . A -1
C8 C 0.5211(2) 0.38309(16) 0.75578(19) 0.0218(4) Uani 1 1 d . . . . .
C16 C 0.3220(3) 0.2500 0.4085(3) 0.0249(6) Uani 1 2 d S T P . .
C4 C 0.2063(5) 0.2691(14) 1.0130(4) 0.050(4) Uani 0.5 1 d . . . A -1
H4A H 0.1879 0.2184 1.0783 0.060 Uiso 0.5 1 calc R . . A -1
H4B H 0.2162 0.3466 1.0482 0.060 Uiso 0.5 1 calc R . . A -1
C9B C 0.4277(6) 0.4834(4) 0.7638(5) 0.0329(6) Uani 0.530(5) 1 d . . . B 1
H9BA H 0.3389 0.4855 0.6839 0.049 Uiso 0.530(5) 1 calc GR . . B 1
H9BB H 0.4832 0.5528 0.7695 0.049 Uiso 0.530(5) 1 calc GR . . B 1
H9BC H 0.4012 0.4763 0.8431 0.049 Uiso 0.530(5) 1 calc GR . . B 1
C10B C 0.5829(6) 0.4049(5) 0.6408(6) 0.0329(6) Uani 0.530(5) 1 d . . . B 1
H10A H 0.6446 0.3418 0.6359 0.049 Uiso 0.530(5) 1 calc GR . . B 1
H10B H 0.6408 0.4741 0.6597 0.049 Uiso 0.530(5) 1 calc GR . . B 1
H10C H 0.5015 0.4126 0.5555 0.049 Uiso 0.530(5) 1 calc GR . . B 1
C11B C 0.6600(5) 0.3777(4) 0.8933(5) 0.0329(6) Uani 0.530(5) 1 d . . . B 1
H11A H 0.6277 0.3557 0.9662 0.049 Uiso 0.530(5) 1 calc GR . . B 1
H11B H 0.7066 0.4516 0.9125 0.049 Uiso 0.530(5) 1 calc GR . . B 1
H11C H 0.7302 0.3225 0.8849 0.049 Uiso 0.530(5) 1 calc GR . . B 1
C9 C 0.3982(6) 0.4783(4) 0.6980(7) 0.0351(13) Uani 0.470(5) 1 d . . . B 2
H9A H 0.3480 0.4670 0.6019 0.053 Uiso 0.470(5) 1 calc GR . . B 2
H9B H 0.4444 0.5525 0.7138 0.053 Uiso 0.470(5) 1 calc GR . . B 2
H9C H 0.3274 0.4735 0.7429 0.053 Uiso 0.470(5) 1 calc GR . . B 2
C10 C 0.6242(5) 0.3878(5) 0.6778(5) 0.0251(11) Uani 0.470(5) 1 d . . . B 2
H10D H 0.7055 0.3357 0.7175 0.038 Uiso 0.470(5) 1 calc GR . . B 2
H10E H 0.6623 0.4642 0.6810 0.038 Uiso 0.470(5) 1 calc GR . . B 2
H10F H 0.5709 0.3665 0.5848 0.038 Uiso 0.470(5) 1 calc GR . . B 2
C11 C 0.6026(6) 0.4064(5) 0.9067(5) 0.0329(6) Uani 0.470(5) 1 d . . . B 2
H11D H 0.5316 0.4125 0.9513 0.049 Uiso 0.470(5) 1 calc GR . . B 2
H11E H 0.6574 0.4767 0.9177 0.049 Uiso 0.470(5) 1 calc GR . . B 2
H11F H 0.6703 0.3446 0.9463 0.049 Uiso 0.470(5) 1 calc GR . . B 2
N1 N 0.0857(3) 0.2326(7) 0.6393(3) 0.0187(17) Uani 0.5 1 d . . . A -1
C6 C -0.0757(3) 0.2301(6) 0.5785(4) 0.0283(19) Uani 0.5 1 d . . . A -1
H6A H -0.1162 0.3066 0.5746 0.034 Uiso 0.5 1 calc R . . A -1
H6B H -0.1168 0.1818 0.6313 0.034 Uiso 0.5 1 calc R . . A -1
C7 C -0.1129(4) 0.1820(4) 0.4361(4) 0.0279(8) Uani 0.5 1 d . . . A -1
H7A H -0.2191 0.1885 0.3857 0.033 Uiso 0.5 1 calc R . . A -1
H7B H -0.0860 0.1017 0.4412 0.033 Uiso 0.5 1 calc R . . A -1
C12 C -0.0493(5) 0.1775(4) 0.2325(4) 0.0369(10) Uani 0.5 1 d D . . A -1
H12A H 0.0025 0.2140 0.1794 0.044 Uiso 0.5 1 calc R . . A -1
H12B H -0.1547 0.1769 0.1777 0.044 Uiso 0.5 1 calc R . . A -1
C13 C 0.0062(10) 0.0511(7) 0.2621(9) 0.0403(8) Uani 0.5 1 d D . . A -1
H13A H 0.0097 0.0170 0.1804 0.060 Uiso 0.5 1 calc GR . . A -1
H13B H -0.0610 0.0086 0.2931 0.060 Uiso 0.5 1 calc GR . . A -1
H13C H 0.1040 0.0502 0.3311 0.060 Uiso 0.5 1 calc GR . . A -1
C14 C -0.0834(5) 0.3585(4) 0.3282(5) 0.0361(10) Uani 0.5 1 d D . . A -1
H14 H -0.1563 0.3892 0.3571 0.043 Uiso 0.5 1 calc R . . A -1
C15 C -0.0140(10) 0.4249(7) 0.2357(9) 0.0403(8) Uani 0.5 1 d D . . A -1
H15A H -0.0433 0.3885 0.1482 0.060 Uiso 0.5 1 calc GR . . A -1
H15B H 0.0927 0.4241 0.2775 0.060 Uiso 0.5 1 calc GR . . A -1
H15C H -0.0488 0.5026 0.2248 0.060 Uiso 0.5 1 calc GR . . A -1
C3 C 0.3526(4) 0.2324(10) 0.9901(3) 0.032(2) Uani 0.5 1 d . . . A -1
H3A H 0.4361 0.2810 1.0404 0.038 Uiso 0.5 1 calc R . . A -1
H3B H 0.3779 0.1531 1.0154 0.038 Uiso 0.5 1 calc R . . A -1
H50 H 0.225(6) 0.122(6) 0.498(6) 0.070(19) Uiso 0.5 1 d . . . . .

loop_
_atom_site_aniso_label
_atom_site_aniso_U_11
_atom_site_aniso_U_22
_atom_site_aniso_U_33
_atom_site_aniso_U_23
_atom_site_aniso_U_13
_atom_site_aniso_U_12
Ru01 0.00931(9) 0.02654(12) 0.01363(10) 0.000 0.00369(7) 0.000
P1 0.0102(3) 0.0184(3) 0.0137(3) 0.000 0.0045(2) 0.000
O1 0.0375(12) 0.0666(17) 0.0268(11) 0.000 0.0228(10) 0.000
N2 0.0139(10) 0.0361(13) 0.0238(11) 0.000 -0.0006(8) 0.000
C1 0.0242(12) 0.0193(12) 0.0244(12) 0.000 0.0164(10) 0.000
C2 0.0246(12) 0.0294(14) 0.0178(12) 0.000 0.0123(10) 0.000
C5 0.0362(15) 0.005(7) 0.0340(15) 0.0012(18) 0.0278(13) 0.002(2)
C8 0.0217(8) 0.0169(8) 0.0262(9) -0.0003(7) 0.0080(7) -0.0023(7)
C16 0.0210(12) 0.0377(16) 0.0148(11) 0.000 0.0049(9) 0.000
C4 0.053(2) 0.078(11) 0.0316(18) -0.015(3) 0.0309(17) -0.012(3)
C9B 0.0313(15) 0.0267(13) 0.0368(12) -0.0058(10) 0.0077(11) -0.0061(11)
C10B 0.0313(15) 0.0267(13) 0.0368(12) -0.0058(10) 0.0077(11) -0.0061(11)
C11B 0.0313(15) 0.0267(13) 0.0368(12) -0.0058(10) 0.0077(11) -0.0061(11)
C9 0.036(3) 0.017(2) 0.060(4) 0.007(2) 0.026(3) 0.008(2)
C10 0.018(2) 0.027(3) 0.033(3) 0.002(2) 0.0126(19) -0.009(2)
C11 0.0313(15) 0.0267(13) 0.0368(12) -0.0058(10) 0.0077(11) -0.0061(11)
N1 0.0117(10) 0.023(5) 0.0249(12) -0.0044(14) 0.0102(9) -0.0044(14)
C6 0.0139(12) 0.035(6) 0.0391(17) -0.0065(18) 0.0131(12) -0.0025(17)
C7 0.0113(14) 0.032(2) 0.035(2) -0.0067(16) 0.0022(14) -0.0048(15)
C12 0.026(2) 0.045(3) 0.030(2) -0.0154(18) -0.0010(16) -0.0017(19)
C13 0.043(2) 0.026(3) 0.041(3) -0.0057(15) 0.003(2) 0.0030(18)
C14 0.0229(18) 0.029(2) 0.049(3) 0.0040(18) 0.0035(17) 0.0091(17)
C15 0.043(2) 0.026(3) 0.041(3) -0.0057(15) 0.003(2) 0.0030(18)
C3 0.0370(17) 0.042(7) 0.0194(14) 0.0013(19) 0.0132(12) -0.003(2)

loop_
_atom_type_symbol
_atom_type_description
_atom_type_scat_dispersion_real
_atom_type_scat_dispersion_imag
_atom_type_scat_source
C C 0.0033 0.0016 'International Tables Vol C Tables 4.2.6.8 and 6.1.1.4'
H H 0.0000 0.0000 'International Tables Vol C Tables 4.2.6.8 and 6.1.1.4'
N N 0.0061 0.0033 'International Tables Vol C Tables 4.2.6.8 and 6.1.1.4'
O O 0.0106 0.0060 'International Tables Vol C Tables 4.2.6.8 and 6.1.1.4'
P P 0.1023 0.0942 'International Tables Vol C Tables 4.2.6.8 and 6.1.1.4'
Ru Ru -1.2594 0.8363 'International Tables Vol C Tables 4.2.6.8 and 6.1.1.4'

loop_
_geom_angle_atom_site_label_1
_geom_angle_atom_site_label_2
_geom_angle_atom_site_label_3
_geom_angle
_geom_angle_site_symmetry_1
_geom_angle_site_symmetry_3
N2 Ru01 P1 161.70(7) . .
C16 Ru01 P1 95.59(8) . .
C16 Ru01 N2 102.71(10) . .
C16 Ru01 N1 174.0(2) . .
N1 Ru01 P1 82.58(8) . .
N1 Ru01 N2 79.21(10) . .
C2 P1 Ru01 100.87(9) . .
C2 P1 C8 106.38(8) . 4_565
C2 P1 C8 106.38(8) . .
C8 P1 Ru01 115.18(6) 4_565 .
C8 P1 Ru01 115.18(6) . .
C8 P1 C8 111.44(12) 4_565 .
C7 N2 Ru01 102.52(17) . .
C12 N2 Ru01 115.57(19) . .
C12 N2 C7 103.0(2) . .
C14 N2 Ru01 113.18(19) . .
C14 N2 C7 110.9(3) . .
C14 N2 C12 110.8(3) . .
C2 C1 C5 111.4(2) . .
C2 C1 N1 122.2(2) . .
N1 C1 C5 126.2(3) . .
C1 C2 P1 113.89(19) . .
C1 C2 C3 110.7(2) . .
C3 C2 P1 134.7(2) . .
C4 C5 C1 104.4(3) . .
C9B C8 P1 109.2(2) . .
C9B C8 C10B 108.7(3) . .
C9B C8 C11B 107.8(3) . .
C10B C8 P1 110.4(2) . .
C10B C8 C11B 106.7(3) . .
C11B C8 P1 113.83(19) . .
C9 C8 P1 101.0(2) . .
C10 C8 P1 112.8(2) . .
C10 C8 C9 108.3(3) . .
C10 C8 C11 111.8(3) . .
C11 C8 P1 114.1(2) . .
C11 C8 C9 108.1(3) . .
O1 C16 Ru01 178.4(2) . .
C5 C4 C3 108.0(5) . .
C1 N1 Ru01 118.6(2) . .
C1 N1 C6 120.7(3) . .
C6 N1 Ru01 119.0(2) . .
N1 C6 C7 106.2(3) . .
C6 C7 N2 109.1(3) . .
N2 C12 C13 114.1(5) . .
N2 C14 C15 113.0(5) . .
C2 C3 C4 100.9(4) . .

loop_
_geom_bond_atom_site_label_1
_geom_bond_atom_site_label_2
_geom_bond_distance
_geom_bond_site_symmetry_2
Ru01 P1 2.2912(6) .
Ru01 N2 2.235(2) .
Ru01 C16 1.844(3) .
Ru01 N1 2.042(3) .
P1 C2 1.795(3) .
P1 C8 1.8810(18) .
P1 C8 1.8809(18) 4_565
O1 C16 1.165(3) .
N2 C7 1.555(4) .
N2 C12 1.550(4) .
N2 C14 1.380(4) .
C1 C2 1.357(4) .
C1 C5 1.513(4) .
C1 N1 1.371(4) .
C2 C3 1.525(4) .
C5 C4 1.486(5) .
C8 C9B 1.497(6) .
C8 C10B 1.548(7) .
C8 C11B 1.580(5) .
C8 C9 1.577(5) .
C8 C10 1.497(5) .
C8 C11 1.523(5) .
C4 C3 1.569(8) .
N1 C6 1.450(4) .
C6 C7 1.518(6) .
C12 C13 1.562(6) .
C14 C15 1.568(8) .

loop_
_geom_torsion_atom_site_label_1
_geom_torsion_atom_site_label_2
_geom_torsion_atom_site_label_3
_geom_torsion_atom_site_label_4
_geom_torsion
_geom_torsion_site_symmetry_1
Ru01 P1 C2 C1 0.000(1) .
Ru01 P1 C2 C3 169.1(6) .
Ru01 P1 C8 C9B 62.4(3) .
Ru01 P1 C8 C10B -57.1(3) .
Ru01 P1 C8 C11B -177.1(2) .
Ru01 P1 C8 C9 38.7(3) .
Ru01 P1 C8 C10 -76.7(2) .
Ru01 P1 C8 C11 154.3(3) .
Ru01 N2 C7 C6 49.0(3) .
Ru01 N2 C12 C13 52.6(5) .
Ru01 N2 C14 C15 73.4(4) .
Ru01 N1 C6 C7 28.2(8) .
P1 C2 C3 C4 169.9(6) .
C1 C2 C3 C4 -20.8(9) .
C1 C5 C4 C3 -12.8(15) .
C1 N1 C6 C7 -166.9(6) .
C2 P1 C8 C9B -48.5(3) .
C2 P1 C8 C10B -167.9(3) .
C2 P1 C8 C11B 72.1(3) .
C2 P1 C8 C9 -72.1(3) .
C2 P1 C8 C10 172.5(2) .
C2 P1 C8 C11 43.5(3) .
C2 C1 C5 C4 -0.5(13) .
C2 C1 N1 Ru01 -16.7(6) .
C2 C1 N1 C6 178.3(5) .
C5 C1 C2 P1 -174.0(7) .
C5 C1 C2 C3 14.2(9) .
C5 C1 N1 Ru01 168.0(8) .
C5 C1 N1 C6 3.1(12) .
C5 C4 C3 C2 19.9(13) .
C8 P1 C2 C1 -120.54(6) 4_565
C8 P1 C2 C1 120.54(6) .
C8 P1 C2 C3 48.5(6) 4_565
C8 P1 C2 C3 -70.4(6) .
C8 P1 C8 C9B -164.0(2) 4_565
C8 P1 C8 C10B 76.5(3) 4_565
C8 P1 C8 C11B -43.5(3) 4_565
C8 P1 C8 C9 172.3(2) 4_565
C8 P1 C8 C10 56.9(3) 4_565
C8 P1 C8 C11 -72.0(3) 4_565
N1 C1 C2 P1 10.1(4) .
N1 C1 C2 C3 -161.6(6) .
N1 C1 C5 C4 175.1(9) .
N1 C6 C7 N2 -51.4(6) .
C7 N2 C12 C13 -58.4(5) .
C7 N2 C14 C15 -172.0(4) .
C12 N2 C7 C6 169.3(3) .
C12 N2 C14 C15 -58.2(5) .
C14 N2 C7 C6 -72.1(4) .
C14 N2 C12 C13 -177.0(5) .
